data_2300255
loop_
_publ_author_name
'Fortes, A. D.'
'Wood, I. G.'
'Vo\<cadlo, L.'
'Knight, K. S.'
'Marshall, W. G.'
'Tucker, M. G.'
'Fernandez-Alonso, F.'

_publ_section_title
;
 Phase behaviour and thermoelastic properties of perdeuterated ammonia
 hydrate and ice polymorphs from 0 to 2GPa
;
_journal_issue 5
_journal_name_full 'Journal of Applied Crystallography'
_journal_page_first 846
_journal_page_last 866
_journal_paper_doi 10.1107/S0021889809027897
_journal_volume 42
_journal_year 2009
_chemical_formula_sum 'D10 O5'
_chemical_formula_weight 100.13
_chemical_name_systematic ' ?'
_space_group_IT_number 137
_symmetry_cell_setting tetragonal
_symmetry_space_group_name_Hall '-P 4ac 2a'
_symmetry_space_group_name_H-M 'P 42/n m c :2'
_cell_angle_alpha 90.0
_cell_angle_beta 90.0
_cell_angle_gamma 90.0
_cell_formula_units_Z 2
_cell_length_a 6.1860(8)
_cell_length_b 6.186
_cell_length_c 5.7157(16)
_cell_volume 218.72(7)
_pd_block_id 2009-09-03T13:32|45470_81B_phase1|dom||
_pd_phase_name 'Ice VI'
_cod_data_source_file ks5224.cif
_cod_data_source_block 45470_81B_phase_1
_cod_original_cell_volume 218.72(5)
_cod_original_sg_symbol_H-M 'P 42/n m c'
_cod_original_formula_sum 'D10.00 O5'
_cod_database_code 2300255

loop_
_symmetry_equiv_pos_site_id
_symmetry_equiv_pos_as_xyz
1 +x,+y,+z
2 -y+1/2,+x,+z+1/2
3 -x+1/2,-y+1/2,+z
4 +y,-x+1/2,+z+1/2
5 -x+1/2,+y,+z
6 -y+1/2,-x+1/2,+z+1/2
7 +x,-y+1/2,+z
8 +y,+x,+z+1/2
-1 -x,-y,-z
-2 +y+1/2,-x,-z+1/2
-3 +x+1/2,+y+1/2,-z
-4 -y,+x+1/2,-z+1/2
-5 +x+1/2,-y,-z
-6 +y+1/2,+x+1/2,-z+1/2
-7 -x,+y+1/2,-z
-8 -y,-x,-z+1/2

loop_
_atom_site_type_symbol
_atom_site_label
_atom_site_fract_x
_atom_site_fract_y
_atom_site_fract_z
_atom_site_U_iso_or_equiv
_atom_site_thermal_displace_type
_atom_site_occupancy
O O1 0.75 0.25 0.75 0.025 Uiso 1.0
O O2 0.75 0.5295 0.1339 0.025 Uiso 1.0
D D1 0.75 0.4628 -0.0137 0.025 Uiso 0.5
D D2 0.75 0.3703 -0.1365 0.025 Uiso 0.5
D D3 0.75 0.6872 0.1248 0.025 Uiso 0.5
D D4 0.1325 0.5307 0.7844 0.025 Uiso 0.5

loop_
_atom_type_symbol
O
D

loop_
_geom_angle_atom_site_label_1
_geom_angle_atom_site_label_2
_geom_angle_atom_site_label_3
_geom_angle_site_symmetry_1
_geom_angle_site_symmetry_2
_geom_angle_site_symmetry_3
_geom_angle
_geom_angle_publ_flag
? ? ? ? ? ? ? ?

loop_
_geom_bond_atom_site_label_1
_geom_bond_atom_site_label_2
_geom_bond_site_symmetry_1
_geom_bond_site_symmetry_2
_geom_bond_distance
_geom_bond_publ_flag
? ? ? ? ? ?

loop_
_cod_related_entry_id
_cod_related_entry_database
_cod_related_entry_code
1 ChemSpider 23004
